data_8102712
loop_
_publ_author_name
'Yan-Qing Miao'
'Yan Meng'
'Qun-Zheng Zhang'
'Gang Chen'

_publ_section_title
;
 Crystal structure of
 2-(2-nitrophenyl)-3-(p-tolyl)-3,4-dihydro-2H-1,3-benzoxazine,
 C21H18N2O3
;
_journal_issue 2
_journal_name_full 'Zeitschrift f\"ur Kristallographie - New Crystal Structures'
_journal_page_first 355
_journal_volume 225
_journal_year 2010
_chemical_formula_moiety 'C25 H22 N2 O3'
_chemical_formula_sum 'C25 H22 N2 O3'
_chemical_formula_weight 398.45
_space_group_IT_number 14
_symmetry_cell_setting monoclinic
_symmetry_space_group_name_Hall '-P 2yn'
_symmetry_space_group_name_H-M 'P 1 21/n 1'
_atom_sites_solution_hydrogens geom
_atom_sites_solution_primary direct
_atom_sites_solution_secondary difmap
_audit_creation_method SHELXL-97
_cell_angle_alpha 90.00
_cell_angle_beta 94.248(2)
_cell_angle_gamma 90.00
_cell_formula_units_Z 4
_cell_length_a 14.3234(10)
_cell_length_b 7.9521(6)
_cell_length_c 18.5175(15)
_cell_measurement_reflns_used 7285
_cell_measurement_temperature 293(2)
_cell_measurement_theta_max 25.00
_cell_measurement_theta_min 1.50
_cell_volume 2103.4(3)
_computing_cell_refinement 'SHELXTL (Sheldrick, 2008)'
_computing_data_collection 'SHELXTL (Sheldrick, 2008)'
_computing_data_reduction 'SHELXTL (Sheldrick, 2008)'
_computing_molecular_graphics 'SHELXTL (Sheldrick, 2008)'
_computing_publication_material 'SHELXTL (Sheldrick, 2008)'
_computing_structure_refinement 'SHELXL-97 (Sheldrick, 2008)'
_computing_structure_solution 'SHELXS-97 (Sheldrick, 2008)'
_diffrn_ambient_temperature 293(2)
_diffrn_measured_fraction_theta_full 0.961
_diffrn_measured_fraction_theta_max 0.991
_diffrn_measurement_device_type 'CCD area detector'
_diffrn_measurement_method 'phi and omega scans'
_diffrn_radiation_monochromator graphite
_diffrn_radiation_source 'sealed tube'
_diffrn_radiation_type MoK\a
_diffrn_radiation_wavelength 0.71073
_diffrn_reflns_av_R_equivalents 0.0301
_diffrn_reflns_av_sigmaI/netI 0.0438
_diffrn_reflns_limit_h_max 19
_diffrn_reflns_limit_h_min -14
_diffrn_reflns_limit_k_max 10
_diffrn_reflns_limit_k_min -10
_diffrn_reflns_limit_l_max 17
_diffrn_reflns_limit_l_min -24
_diffrn_reflns_number 11761
_diffrn_reflns_theta_full 28.22
_diffrn_reflns_theta_max 28.22
_diffrn_reflns_theta_min 1.87
_diffrn_standards_decay_% none
_diffrn_standards_interval_count 460
_diffrn_standards_number 2
_exptl_absorpt_coefficient_mu 0.083
_exptl_absorpt_correction_T_max 0.9885
_exptl_absorpt_correction_T_min 0.9630
_exptl_absorpt_correction_type multi-scan
_exptl_absorpt_process_details '(SADABS; Bruker, 2001)'
_exptl_crystal_colour colourless
_exptl_crystal_density_diffrn 1.258
_exptl_crystal_density_method 'not measured'
_exptl_crystal_description block
_exptl_crystal_F_000 840
_exptl_crystal_size_max 0.36
_exptl_crystal_size_mid 0.27
_exptl_crystal_size_min 0.21
_refine_diff_density_max 0.177
_refine_diff_density_min -0.148
_refine_diff_density_rms 0.034
_refine_ls_extinction_coef 0.056
_refine_ls_extinction_expression Fc^*^=kFc[1+0.001xFc^2^\l^3^/sin(2\q)]^-1/4^
_refine_ls_extinction_method SHELXL
_refine_ls_goodness_of_fit_ref 1.036
_refine_ls_hydrogen_treatment mixed
_refine_ls_matrix_type full
_refine_ls_number_parameters 283
_refine_ls_number_reflns 4993
_refine_ls_number_restraints 0
_refine_ls_restrained_S_all 1.036
_refine_ls_R_factor_all 0.0846
_refine_ls_R_factor_gt 0.0457
_refine_ls_shift/su_max 0.001
_refine_ls_shift/su_mean 0.000
_refine_ls_structure_factor_coef Fsqd
_refine_ls_weighting_details 'calc w=1/[\s^2^(Fo^2^)+(0.1000P)^2^+0.0000P] where P=(Fo^2^+2Fc^2^)/3'
_refine_ls_weighting_scheme calc
_refine_ls_wR_factor_gt 0.1047
_refine_ls_wR_factor_ref 0.1205
_reflns_number_gt 3054
_reflns_number_total 4993
_reflns_threshold_expression >2sigma(I)
_cod_data_source_file 1267-2990.cff
_cod_data_source_block xa5
_cod_depositor_comments
;
The following automatic conversions were performed:
'_symmetry_cell_setting' value 'Monoclinic' changed to 'monoclinic'
according to '/home/saulius/struct/CIF-dictionaries/cif_core.dic'
dictionary named 'cif_core.dic' version 2.4.1 from 2010-06-29.

Automatic conversion script
Id: cif_fix_enum 1555 2011-01-17 13:19:09Z saulius 
;
_cod_original_sg_symbol_Hall '-P 2YN'
_cod_original_sg_symbol_H-M P2(1)/n
_cod_database_code 8102712

loop_
_symmetry_equiv_pos_as_xyz
'x, y, z'
'-x+1/2, y+1/2, -z+1/2'
'-x, -y, -z'
'x-1/2, -y-1/2, z-1/2'

loop_
_atom_site_label
_atom_site_type_symbol
_atom_site_fract_x
_atom_site_fract_y
_atom_site_fract_z
_atom_site_U_iso_or_equiv
_atom_site_adp_type
_atom_site_occupancy
_atom_site_symmetry_multiplicity
_atom_site_calc_flag
_atom_site_refinement_flags
_atom_site_disorder_assembly
_atom_site_disorder_group
O3 O 0.96528(7) 0.55988(14) 0.08725(7) 0.0446(3) Uani 1 1 d . . .
N2 N 1.08575(8) 0.72839(15) -0.00854(7) 0.0363(3) Uani 1 1 d . . .
H2N H 1.0266(12) 0.769(2) -0.0144(9) 0.053(5) Uiso 1 1 d . . .
C1 C 1.12579(10) 1.03444(18) -0.01593(9) 0.0379(4) Uani 1 1 d . . .
N1 N 1.12084(9) 1.12302(18) -0.07811(8) 0.0443(3) Uani 1 1 d . . .
H1N H 1.1005(12) 1.227(2) -0.0814(10) 0.061(6) Uiso 1 1 d . . .
O1 O 1.10804(8) 1.08729(13) 0.04356(6) 0.0522(3) Uani 1 1 d . . .
H1O H 0.9413(13) 0.469(3) 0.0654(10) 0.071(6) Uiso 1 1 d . . .
C10 C 1.21971(9) 0.65333(18) 0.06099(8) 0.0356(3) Uani 1 1 d . . .
H10 H 1.2257 0.5498 0.0330 0.043 Uiso 1 1 calc R . .
O2 O 1.34642(8) 0.61427(15) -0.04577(7) 0.0646(4) Uani 1 1 d . . .
C20 C 1.27829(9) 0.63322(19) 0.13149(8) 0.0382(4) Uani 1 1 d . . .
C11 C 1.11542(9) 0.68546(18) 0.06716(8) 0.0358(3) Uani 1 1 d . . .
H11 H 1.1067 0.7823 0.0987 0.043 Uiso 1 1 calc R . .
C8 C 1.15688(9) 0.85707(19) -0.11423(8) 0.0384(4) Uani 1 1 d . . .
C7 C 1.13701(10) 1.02081(19) -0.13776(9) 0.0407(4) Uani 1 1 d . . .
C13 C 1.32820(10) 0.7602(2) -0.03295(9) 0.0430(4) Uani 1 1 d . . .
C14 C 1.38288(10) 0.9001(2) -0.06312(9) 0.0451(4) Uani 1 1 d . . .
C2 C 1.15475(9) 0.85103(17) -0.03304(8) 0.0349(3) Uani 1 1 d . . .
C12 C 1.06398(10) 0.53398(18) 0.09392(9) 0.0414(4) Uani 1 1 d . . .
H12A H 1.0793 0.4357 0.0661 0.050 Uiso 1 1 calc R . .
H12B H 1.0842 0.5131 0.1443 0.050 Uiso 1 1 calc R . .
C9 C 1.24783(9) 0.80180(18) 0.01352(8) 0.0359(3) Uani 1 1 d . . .
H9 H 1.2666 0.8965 0.0452 0.043 Uiso 1 1 calc R . .
C3 C 1.17214(10) 0.7340(2) -0.16463(9) 0.0474(4) Uani 1 1 d . . .
H3 H 1.1849 0.6240 -0.1501 0.057 Uiso 1 1 calc R . .
C6 C 1.13370(12) 1.0655(2) -0.20982(10) 0.0537(5) Uani 1 1 d . . .
H6 H 1.1213 1.1755 -0.2246 0.064 Uiso 1 1 calc R . .
C25 C 1.33797(11) 0.4970(2) 0.14284(10) 0.0498(4) Uani 1 1 d . . .
H25 H 1.3418 0.4171 0.1065 0.060 Uiso 1 1 calc R . .
C21 C 1.27399(12) 0.7477(2) 0.18716(10) 0.0591(5) Uani 1 1 d . . .
H21 H 1.2347 0.8405 0.1811 0.071 Uiso 1 1 calc R . .
C4 C 1.16814(12) 0.7775(3) -0.23752(10) 0.0574(5) Uani 1 1 d . . .
H4 H 1.1781 0.6955 -0.2719 0.069 Uiso 1 1 calc R . .
C19 C 1.37351(12) 1.0665(2) -0.04335(10) 0.0557(5) Uani 1 1 d . . .
H19 H 1.3304 1.0959 -0.0104 0.067 Uiso 1 1 calc R . .
C24 C 1.39197(12) 0.4783(3) 0.20747(11) 0.0644(5) Uani 1 1 d . . .
H24 H 1.4323 0.3870 0.2138 0.077 Uiso 1 1 calc R . .
C5 C 1.14953(12) 0.9403(3) -0.25935(10) 0.0604(5) Uani 1 1 d . . .
H5 H 1.1476 0.9667 -0.3084 0.073 Uiso 1 1 calc R . .
C18 C 1.42822(14) 1.1901(3) -0.07244(12) 0.0694(6) Uani 1 1 d . . .
H18 H 1.4219 1.3017 -0.0587 0.083 Uiso 1 1 calc R . .
C17 C 1.49092(14) 1.1477(3) -0.12099(13) 0.0772(7) Uani 1 1 d . . .
H17 H 1.5277 1.2305 -0.1402 0.093 Uiso 1 1 calc R . .
C23 C 1.38665(13) 0.5923(3) 0.26185(11) 0.0691(6) Uani 1 1 d . . .
H23 H 1.4230 0.5790 0.3052 0.083 Uiso 1 1 calc R . .
C15 C 1.44707(13) 0.8592(3) -0.11301(11) 0.0680(6) Uani 1 1 d . . .
H15 H 1.4543 0.7480 -0.1271 0.082 Uiso 1 1 calc R . .
C22 C 1.32766(13) 0.7259(3) 0.25220(11) 0.0722(6) Uani 1 1 d . . .
H22 H 1.3232 0.8034 0.2894 0.087 Uiso 1 1 calc R . .
C16 C 1.50022(15) 0.9843(4) -0.14168(12) 0.0848(7) Uani 1 1 d . . .
H16 H 1.5427 0.9568 -0.1754 0.102 Uiso 1 1 calc R . .

loop_
_atom_site_aniso_label
_atom_site_aniso_U_11
_atom_site_aniso_U_22
_atom_site_aniso_U_33
_atom_site_aniso_U_23
_atom_site_aniso_U_13
_atom_site_aniso_U_12
O3 0.0359(6) 0.0326(6) 0.0661(8) 0.0010(6) 0.0088(5) -0.0024(5)
N2 0.0302(7) 0.0324(7) 0.0461(8) 0.0037(6) 0.0015(5) -0.0002(5)
C1 0.0330(8) 0.0320(8) 0.0489(10) 0.0015(8) 0.0044(7) 0.0006(6)
N1 0.0473(8) 0.0311(7) 0.0547(9) 0.0059(7) 0.0055(6) 0.0039(6)
O1 0.0664(8) 0.0394(7) 0.0519(8) -0.0049(6) 0.0119(6) 0.0081(5)
C10 0.0331(8) 0.0320(8) 0.0417(9) -0.0021(7) 0.0029(6) -0.0005(6)
O2 0.0651(8) 0.0458(7) 0.0867(10) -0.0015(7) 0.0316(7) 0.0091(6)
C20 0.0317(8) 0.0405(9) 0.0427(9) 0.0023(7) 0.0041(6) -0.0039(6)
C11 0.0335(8) 0.0310(8) 0.0427(9) 0.0003(7) 0.0029(6) -0.0005(6)
C8 0.0319(8) 0.0392(9) 0.0443(9) -0.0006(8) 0.0043(6) -0.0015(6)
C7 0.0337(8) 0.0411(9) 0.0474(10) 0.0041(8) 0.0036(7) -0.0022(6)
C13 0.0332(8) 0.0472(10) 0.0487(10) 0.0012(8) 0.0030(7) 0.0022(7)
C14 0.0344(8) 0.0547(11) 0.0458(10) 0.0085(8) 0.0002(7) -0.0051(7)
C2 0.0322(8) 0.0303(8) 0.0425(9) 0.0015(7) 0.0050(6) 0.0006(6)
C12 0.0363(8) 0.0369(9) 0.0506(10) 0.0054(8) 0.0007(7) -0.0017(6)
C9 0.0328(7) 0.0315(8) 0.0434(9) -0.0020(7) 0.0029(6) -0.0020(6)
C3 0.0431(9) 0.0491(10) 0.0501(11) -0.0042(8) 0.0048(7) 0.0011(7)
C6 0.0473(10) 0.0590(11) 0.0547(11) 0.0160(10) 0.0031(8) -0.0029(8)
C25 0.0442(10) 0.0516(10) 0.0532(11) 0.0073(9) 0.0019(8) 0.0029(8)
C21 0.0477(10) 0.0679(12) 0.0608(12) -0.0158(10) -0.0021(8) 0.0045(9)
C4 0.0493(10) 0.0751(14) 0.0481(11) -0.0129(10) 0.0056(8) 0.0006(9)
C19 0.0475(10) 0.0517(11) 0.0677(13) 0.0113(10) 0.0041(8) -0.0064(8)
C24 0.0501(11) 0.0758(14) 0.0661(14) 0.0207(12) -0.0040(9) 0.0074(9)
C5 0.0513(11) 0.0859(15) 0.0441(11) 0.0059(11) 0.0039(8) -0.0050(10)
C18 0.0644(13) 0.0592(12) 0.0829(16) 0.0198(11) -0.0050(11) -0.0145(10)
C17 0.0597(13) 0.0959(18) 0.0753(15) 0.0316(14) -0.0001(11) -0.0270(12)
C23 0.0466(11) 0.1107(18) 0.0488(12) 0.0129(13) -0.0043(8) -0.0090(11)
C15 0.0591(12) 0.0807(14) 0.0665(13) -0.0007(11) 0.0205(10) -0.0090(10)
C22 0.0578(12) 0.1048(17) 0.0535(13) -0.0244(12) 0.0011(10) -0.0076(12)
C16 0.0707(15) 0.111(2) 0.0766(16) 0.0081(15) 0.0292(12) -0.0206(13)

loop_
_atom_type_symbol
_atom_type_description
_atom_type_scat_dispersion_real
_atom_type_scat_dispersion_imag
_atom_type_scat_source
C C 0.0033 0.0016 'International Tables Vol C Tables 4.2.6.8 and 6.1.1.4'
H H 0.0000 0.0000 'International Tables Vol C Tables 4.2.6.8 and 6.1.1.4'
N N 0.0061 0.0033 'International Tables Vol C Tables 4.2.6.8 and 6.1.1.4'
O O 0.0106 0.0060 'International Tables Vol C Tables 4.2.6.8 and 6.1.1.4'

loop_
_geom_angle_atom_site_label_1
_geom_angle_atom_site_label_2
_geom_angle_atom_site_label_3
_geom_angle
_geom_angle_site_symmetry_1
_geom_angle_site_symmetry_3
_geom_angle_publ_flag
C12 O3 H1O 105.7(12) . . ?
C11 N2 C2 106.94(11) . . ?
C11 N2 H2N 113.5(10) . . ?
C2 N2 H2N 111.5(10) . . ?
O1 C1 N1 126.07(14) . . ?
O1 C1 C2 125.59(14) . . ?
N1 C1 C2 108.31(13) . . ?
C1 N1 C7 111.61(13) . . ?
C1 N1 H1N 123.2(12) . . ?
C7 N1 H1N 124.4(12) . . ?
C20 C10 C11 115.95(12) . . ?
C20 C10 C9 115.00(12) . . ?
C11 C10 C9 102.27(11) . . ?
C20 C10 H10 107.7 . . ?
C11 C10 H10 107.7 . . ?
C9 C10 H10 107.7 . . ?
C21 C20 C25 117.60(16) . . ?
C21 C20 C10 121.62(14) . . ?
C25 C20 C10 120.77(14) . . ?
N2 C11 C12 112.47(12) . . ?
N2 C11 C10 100.50(11) . . ?
C12 C11 C10 113.17(12) . . ?
N2 C11 H11 110.1 . . ?
C12 C11 H11 110.1 . . ?
C10 C11 H11 110.1 . . ?
C3 C8 C7 119.28(15) . . ?
C3 C8 C2 131.89(14) . . ?
C7 C8 C2 108.81(13) . . ?
C6 C7 C8 122.30(16) . . ?
C6 C7 N1 128.05(15) . . ?
C8 C7 N1 109.64(14) . . ?
O2 C13 C14 120.78(14) . . ?
O2 C13 C9 119.94(14) . . ?
C14 C13 C9 119.27(14) . . ?
C19 C14 C15 118.83(16) . . ?
C19 C14 C13 123.39(15) . . ?
C15 C14 C13 117.77(16) . . ?
N2 C2 C8 112.91(12) . . ?
N2 C2 C1 111.13(11) . . ?
C8 C2 C1 101.47(12) . . ?
N2 C2 C9 102.96(11) . . ?
C8 C2 C9 118.23(11) . . ?
C1 C2 C9 110.35(11) . . ?
O3 C12 C11 111.12(12) . . ?
O3 C12 H12A 109.4 . . ?
C11 C12 H12A 109.4 . . ?
O3 C12 H12B 109.4 . . ?
C11 C12 H12B 109.4 . . ?
H12A C12 H12B 108.0 . . ?
C13 C9 C10 113.31(12) . . ?
C13 C9 C2 112.79(13) . . ?
C10 C9 C2 104.76(11) . . ?
C13 C9 H9 108.6 . . ?
C10 C9 H9 108.6 . . ?
C2 C9 H9 108.6 . . ?
C8 C3 C4 118.88(16) . . ?
C8 C3 H3 120.6 . . ?
C4 C3 H3 120.6 . . ?
C7 C6 C5 117.43(16) . . ?
C7 C6 H6 121.3 . . ?
C5 C6 H6 121.3 . . ?
C24 C25 C20 120.91(18) . . ?
C24 C25 H25 119.5 . . ?
C20 C25 H25 119.5 . . ?
C20 C21 C22 120.83(18) . . ?
C20 C21 H21 119.6 . . ?
C22 C21 H21 119.6 . . ?
C5 C4 C3 120.79(18) . . ?
C5 C4 H4 119.6 . . ?
C3 C4 H4 119.6 . . ?
C14 C19 C18 120.37(18) . . ?
C14 C19 H19 119.8 . . ?
C18 C19 H19 119.8 . . ?
C23 C24 C25 120.66(18) . . ?
C23 C24 H24 119.7 . . ?
C25 C24 H24 119.7 . . ?
C4 C5 C6 121.31(18) . . ?
C4 C5 H5 119.3 . . ?
C6 C5 H5 119.3 . . ?
C17 C18 C19 120.0(2) . . ?
C17 C18 H18 120.0 . . ?
C19 C18 H18 120.0 . . ?
C18 C17 C16 120.33(19) . . ?
C18 C17 H17 119.8 . . ?
C16 C17 H17 119.8 . . ?
C24 C23 C22 119.39(18) . . ?
C24 C23 H23 120.3 . . ?
C22 C23 H23 120.3 . . ?
C16 C15 C14 119.8(2) . . ?
C16 C15 H15 120.1 . . ?
C14 C15 H15 120.1 . . ?
C23 C22 C21 120.59(19) . . ?
C23 C22 H22 119.7 . . ?
C21 C22 H22 119.7 . . ?
C17 C16 C15 120.6(2) . . ?
C17 C16 H16 119.7 . . ?
C15 C16 H16 119.7 . . ?

loop_
_geom_bond_atom_site_label_1
_geom_bond_atom_site_label_2
_geom_bond_distance
_geom_bond_site_symmetry_2
_geom_bond_publ_flag
O3 C12 1.4249(17) . ?
O3 H1O 0.89(2) . ?
N2 C11 1.4744(19) . ?
N2 C2 1.4833(17) . ?
N2 H2N 0.906(17) . ?
C1 O1 1.2231(18) . ?
C1 N1 1.347(2) . ?
C1 C2 1.555(2) . ?
N1 C7 1.404(2) . ?
N1 H1N 0.877(18) . ?
C10 C20 1.507(2) . ?
C10 C11 1.5280(19) . ?
C10 C9 1.543(2) . ?
C10 H10 0.9800 . ?
O2 C13 1.2167(18) . ?
C20 C21 1.380(2) . ?
C20 C25 1.386(2) . ?
C11 C12 1.514(2) . ?
C11 H11 0.9800 . ?
C8 C3 1.381(2) . ?
C8 C7 1.396(2) . ?
C8 C2 1.507(2) . ?
C7 C6 1.378(2) . ?
C13 C14 1.492(2) . ?
C13 C9 1.524(2) . ?
C14 C19 1.382(2) . ?
C14 C15 1.389(2) . ?
C2 C9 1.582(2) . ?
C12 H12A 0.9700 . ?
C12 H12B 0.9700 . ?
C9 H9 0.9800 . ?
C3 C4 1.390(2) . ?
C3 H3 0.9300 . ?
C6 C5 1.384(2) . ?
C6 H6 0.9300 . ?
C25 C24 1.384(2) . ?
C25 H25 0.9300 . ?
C21 C22 1.391(3) . ?
C21 H21 0.9300 . ?
C4 C5 1.377(3) . ?
C4 H4 0.9300 . ?
C19 C18 1.390(2) . ?
C19 H19 0.9300 . ?
C24 C23 1.361(3) . ?
C24 H24 0.9300 . ?
C5 H5 0.9300 . ?
C18 C17 1.359(3) . ?
C18 H18 0.9300 . ?
C17 C16 1.364(3) . ?
C17 H17 0.9300 . ?
C23 C22 1.361(3) . ?
C23 H23 0.9300 . ?
C15 C16 1.382(3) . ?
C15 H15 0.9300 . ?
C22 H22 0.9300 . ?
C16 H16 0.9300 . ?

loop_
_geom_hbond_atom_site_label_D
_geom_hbond_atom_site_label_H
_geom_hbond_atom_site_label_A
_geom_hbond_distance_DH
_geom_hbond_distance_HA
_geom_hbond_distance_DA
_geom_hbond_angle_DHA
_geom_hbond_site_symmetry_A
N1 H1N O3 0.88(2) 1.938(16) 2.807(2) 170.2(15) 3_775
O3 H1O N2 0.89(2) 1.91(2) 2.785(2) 168(2) 3_765
N2 H2N O1 0.91(2) 2.272(17) 3.163(2) 167.9(15) 3_775
